data_1526366
loop_
_publ_author_name
'Riedel, R.'
'Greiner, A.'
'Aldinger, F.'
'Dressler, W.'
'Miehe, G.'
'Fuess, H.'
'Bill, J.'

_publ_section_title
;
 The first crystalline solids in the ternary Si - C - N system
;
_journal_name_full 'Angewandte Chemie (Edition international)'
_journal_page_first 603
_journal_page_last 606
_journal_volume 36
_journal_year 1997
_chemical_formula_sum 'C N4 Si2'
_chemical_name_systematic 'Si2 C N4'
_space_group_IT_number 41
_symmetry_space_group_name_Hall 'A 2 -2ab'
_symmetry_space_group_name_H-M 'A b a 2'
_cell_angle_alpha 90
_cell_angle_beta 90
_cell_angle_gamma 90
_cell_formula_units_Z 4
_cell_length_a 5.44
_cell_length_b 13.58
_cell_length_c 4.81
_cell_volume 355.340
_citation_journal_id_ASTM ACIEAY
_cod_data_source_file Riedel_ACIEAY_1997_1439.cif
_cod_data_source_block C1N4Si2
_cod_original_cell_volume 355.3397
_cod_original_formula_sum 'C1 N4 Si2'
_cod_database_code 1526366

loop_
_symmetry_equiv_pos_as_xyz
x,y,z
-x,-y,z
-x+1/2,y+1/2,z
x+1/2,-y+1/2,z
x,y+1/2,z+1/2
-x,-y+1/2,z+1/2
-x+1/2,y+1,z+1/2
x+1/2,-y+1,z+1/2

loop_
_atom_site_label
_atom_site_type_symbol
_atom_site_fract_x
_atom_site_fract_y
_atom_site_fract_z
_atom_site_occupancy
_atom_site_U_iso_or_equiv
N2 N 0.029 0.076 0 1 0.0
Si1 Si 0.101 0.197 -0.061 1 0.0
C1 C 0 0 0 1 0.0
N1 N -0.093 0.26 0.067 1 0.0
